data_7005660
loop_
_publ_author_name
'Kealey, Steven'
'Long, Nicholas J.'
'Miller, Philip W.'
'White, Andrew J. P.'
'Hitchcock, Peter B.'
'Gee, Antony'

_publ_section_title
;
 Variable coordination behaviour of pyrazole-containing N,P and N,P(O)
 ligands towards palladium(II).
;
_journal_issue 26
_journal_name_full 'Dalton transactions (Cambridge, England : 2003)'
_journal_page_first 2823
_journal_page_last 2832
_journal_paper_doi 10.1039/b704051b
_journal_year 2007
_chemical_compound_source 'synthesis as described'
_chemical_formula_moiety 'C42 H34 Cl2 N4 O2 P2 Pd, 4(C H Cl3)'
_chemical_formula_sum 'C46 H38 Cl14 N4 O2 P2 Pd'
_chemical_formula_weight 1343.44
_chemical_name_systematic
;
?
;
_space_group_IT_number 2
_symmetry_cell_setting triclinic
_symmetry_Int_Tables_number 2
_symmetry_space_group_name_Hall '-P 1'
_symmetry_space_group_name_H-M 'P -1'
_atom_sites_solution_hydrogens geom
_atom_sites_solution_primary direct
_atom_sites_solution_secondary difmap
_audit_conform_dict_location ftp://ftp.iucr.org/pub/cif_core.dic
_audit_conform_dict_name cif_core.dic
_audit_conform_dict_version 2.3
_audit_creation_date 2006-09-01T14:07:24-00:00
_audit_creation_method 'WinGX routine CIF_UPDATE'
_cell_angle_alpha 74.004(1)
_cell_angle_beta 67.062(1)
_cell_angle_gamma 77.013(2)
_cell_formula_units_Z 1
_cell_length_a 10.1514(3)
_cell_length_b 11.8973(3)
_cell_length_c 12.9736(3)
_cell_measurement_reflns_used 10505
_cell_measurement_temperature 173(2)
_cell_measurement_theta_max 26.022
_cell_measurement_theta_min 3.395
_cell_measurement_wavelength 0.71073
_cell_volume 1374.87(6)
_computing_cell_refinement 'HKL Scalepack (Otwinowski & Minor 1997)'
_computing_data_collection 'Collect (Nonius BV, 1997-2000)'
_computing_data_reduction 'HKL Denzo and Scalepack (Otwinowski & Minor 1997)'
_computing_molecular_graphics 'Ortep-3 for Windows (Farrugia, 1997)'
_computing_publication_material 'WinGX publication routines (Farrugia, 1999)'
_computing_structure_refinement 'SHELXL-97 (Sheldrick, 1997)'
_computing_structure_solution 'SHELXS-86 (Sheldrick, 1986)'
_diffrn_ambient_temperature 173(2)
_diffrn_detector 'CCD plate'
_diffrn_detector_area_resol_mean 9
_diffrn_measured_fraction_theta_full 0.995
_diffrn_measured_fraction_theta_max 0.995
_diffrn_measurement_device '95mm CCD camera on \k-goniostat'
_diffrn_measurement_device_type KappaCCD
_diffrn_measurement_method 'CCD rotation images, thick slices'
_diffrn_orient_matrix_type 'by Nonius Collect from scalepack cell'
_diffrn_orient_matrix_UB_11 0.121047E-1
_diffrn_orient_matrix_UB_12 0.372495E-1
_diffrn_orient_matrix_UB_13 -0.817414E-1
_diffrn_orient_matrix_UB_21 -0.828732E-1
_diffrn_orient_matrix_UB_22 0.620707E-1
_diffrn_orient_matrix_UB_23 0.253096E-1
_diffrn_orient_matrix_UB_31 0.680583E-1
_diffrn_orient_matrix_UB_32 0.504168E-1
_diffrn_orient_matrix_UB_33 -0.21418E-2
_diffrn_radiation_monochromator graphite
_diffrn_radiation_probe x-ray
_diffrn_radiation_type MoK\a
_diffrn_radiation_wavelength 0.71073
_diffrn_reflns_av_R_equivalents 0.0421
_diffrn_reflns_av_unetI/netI 0.0315
_diffrn_reflns_limit_h_max 12
_diffrn_reflns_limit_h_min -12
_diffrn_reflns_limit_k_max 14
_diffrn_reflns_limit_k_min -14
_diffrn_reflns_limit_l_max 15
_diffrn_reflns_limit_l_min -15
_diffrn_reflns_number 18377
_diffrn_reflns_theta_full 25.98
_diffrn_reflns_theta_max 25.98
_diffrn_reflns_theta_min 3.41
_diffrn_source 'Enraf Nonius FR590'
_exptl_absorpt_coefficient_mu 1.118
_exptl_absorpt_correction_T_max 0.8305
_exptl_absorpt_correction_T_min 0.6864
_exptl_absorpt_correction_type multi-scan
_exptl_absorpt_process_details
;
[c.f. r.h. blessing, acta cryst. (1995), a51, 33-38]
;
_exptl_crystal_colour colourless
_exptl_crystal_density_diffrn 1.623
_exptl_crystal_density_method 'not measured'
_exptl_crystal_description prism
_exptl_crystal_F_000 672
_exptl_crystal_size_max 0.25
_exptl_crystal_size_mid 0.2
_exptl_crystal_size_min 0.15
_refine_diff_density_max 1.262
_refine_diff_density_min -1.106
_refine_diff_density_rms 0.088
_refine_ls_extinction_method none
_refine_ls_goodness_of_fit_ref 0.932
_refine_ls_hydrogen_treatment mixed
_refine_ls_matrix_type full
_refine_ls_number_parameters 317
_refine_ls_number_reflns 5368
_refine_ls_number_restraints 0
_refine_ls_restrained_S_all 0.932
_refine_ls_R_factor_all 0.0471
_refine_ls_R_factor_gt 0.042
_refine_ls_shift/su_max 0
_refine_ls_shift/su_mean 0
_refine_ls_structure_factor_coef Fsqd
_refine_ls_weighting_details 'calc w=1/[\s^2^(Fo^2^)+(0.0689P)^2^+3.3877P] where P=(Fo^2^+2Fc^2^)/3'
_refine_ls_weighting_scheme calc
_refine_ls_wR_factor_gt 0.1105
_refine_ls_wR_factor_ref 0.1151
_reflns_number_gt 4860
_reflns_number_total 5368
_reflns_threshold_expression >2sigma(I)
_cod_data_source_file b704051b.txt
_cod_data_source_block (2b)-sep106
_cod_database_code 7005660

loop_
_symmetry_equiv_pos_as_xyz
'x, y, z'
'-x, -y, -z'

loop_
_atom_site_label
_atom_site_type_symbol
_atom_site_fract_x
_atom_site_fract_y
_atom_site_fract_z
_atom_site_U_iso_or_equiv
_atom_site_adp_type
_atom_site_occupancy
_atom_site_symmetry_multiplicity
_atom_site_calc_flag
_atom_site_refinement_flags
_atom_site_disorder_assembly
_atom_site_disorder_group
Pd Pd 0.5 0.5 0.5 0.01719(11) Uani 1 2 d S . .
Cl1 Cl 0.47912(8) 0.33704(7) 0.64744(6) 0.02583(18) Uani 1 1 d . . .
P1 P 0.73008(8) 0.31243(7) 0.11931(6) 0.02008(17) Uani 1 1 d . . .
O1 O 0.7480(2) 0.41357(19) 0.15814(18) 0.0241(4) Uani 1 1 d . . .
N1 N 0.4766(3) 0.4219(2) 0.3110(2) 0.0202(5) Uani 1 1 d . . .
H1N H 0.560(4) 0.449(3) 0.269(3) 0.026(9) Uiso 1 1 d . . .
N2 N 0.4220(3) 0.4186(2) 0.4244(2) 0.0214(5) Uani 1 1 d . . .
C1 C 0.7088(3) 0.1795(3) 0.2296(3) 0.0246(6) Uani 1 1 d . . .
C2 C 0.7624(5) 0.1682(4) 0.3165(3) 0.0448(9) Uani 1 1 d . . .
H2 H 0.8109 0.2284 0.3152 0.054 Uiso 1 1 calc R . .
C3 C 0.7449(6) 0.0694(4) 0.4044(4) 0.0608(13) Uani 1 1 d . . .
H3 H 0.7816 0.062 0.4634 0.073 Uiso 1 1 calc R . .
C4 C 0.6744(5) -0.0187(4) 0.4071(4) 0.0533(12) Uani 1 1 d . . .
H4 H 0.6621 -0.0862 0.4679 0.064 Uiso 1 1 calc R . .
C5 C 0.6223(4) -0.0083(3) 0.3215(3) 0.0426(9) Uani 1 1 d . . .
H5 H 0.5746 -0.0691 0.3229 0.051 Uiso 1 1 calc R . .
C6 C 0.6387(4) 0.0901(3) 0.2332(3) 0.0320(7) Uani 1 1 d . . .
H6 H 0.6017 0.0966 0.1746 0.038 Uiso 1 1 calc R . .
C7 C 0.8838(3) 0.2812(3) -0.0038(3) 0.0238(6) Uani 1 1 d . . .
C8 C 0.9144(4) 0.1748(3) -0.0400(3) 0.0287(7) Uani 1 1 d . . .
H8 H 0.852 0.116 0 0.034 Uiso 1 1 calc R . .
C9 C 1.0357(4) 0.1554(3) -0.1340(3) 0.0319(7) Uani 1 1 d . . .
H9 H 1.0559 0.0836 -0.1593 0.038 Uiso 1 1 calc R . .
C10 C 1.1279(4) 0.2405(3) -0.1915(3) 0.0319(7) Uani 1 1 d . . .
H10 H 1.2118 0.2263 -0.2554 0.038 Uiso 1 1 calc R . .
C11 C 1.0982(4) 0.3462(3) -0.1563(3) 0.0312(7) Uani 1 1 d . . .
H11 H 1.1615 0.4043 -0.1957 0.037 Uiso 1 1 calc R . .
C12 C 0.9754(3) 0.3667(3) -0.0629(3) 0.0259(6) Uani 1 1 d . . .
H12 H 0.954 0.4397 -0.0395 0.031 Uiso 1 1 calc R . .
C13 C 0.5702(3) 0.3368(2) 0.0812(2) 0.0210(6) Uani 1 1 d . . .
C14 C 0.5837(4) 0.3326(3) -0.0290(3) 0.0252(6) Uani 1 1 d . . .
H14 H 0.6771 0.3216 -0.0848 0.03 Uiso 1 1 calc R . .
C15 C 0.4624(4) 0.3443(3) -0.0586(3) 0.0292(7) Uani 1 1 d . . .
H15 H 0.4735 0.3406 -0.1338 0.035 Uiso 1 1 calc R . .
C16 C 0.3266(4) 0.3612(3) 0.0215(3) 0.0279(7) Uani 1 1 d . . .
H16 H 0.2438 0.3681 0.0018 0.033 Uiso 1 1 calc R . .
C17 C 0.3103(4) 0.3682(3) 0.1310(3) 0.0251(6) Uani 1 1 d . . .
H17 H 0.2162 0.3812 0.1853 0.03 Uiso 1 1 calc R . .
C18 C 0.4302(3) 0.3564(2) 0.1625(2) 0.0195(6) Uani 1 1 d . . .
C19 C 0.4010(3) 0.3646(2) 0.2812(2) 0.0192(6) Uani 1 1 d . . .
C20 C 0.2901(3) 0.3247(3) 0.3807(3) 0.0251(6) Uani 1 1 d . . .
H20 H 0.2171 0.2821 0.3881 0.03 Uiso 1 1 calc R . .
C21 C 0.3083(3) 0.3599(3) 0.4670(3) 0.0248(6) Uani 1 1 d . . .
H21 H 0.2484 0.3444 0.5454 0.03 Uiso 1 1 calc R . .
C22 C 0.8553(4) 0.2974(4) 0.5586(4) 0.0533(11) Uani 1 1 d . A 1
H22 H 0.7535 0.2802 0.5885 0.064 Uiso 1 1 calc R A 1
Cl2 Cl 0.89276(12) 0.38205(11) 0.41836(11) 0.0584(3) Uani 1 1 d . A 1
Cl3 Cl 0.87324(18) 0.37432(12) 0.64925(13) 0.0746(4) Uani 1 1 d . A 1
Cl4 Cl 0.97012(15) 0.16268(11) 0.56113(15) 0.0870(5) Uani 1 1 d . A 1
C23 C 0.3006(5) 0.0638(4) 0.1504(4) 0.0511(10) Uani 1 1 d . B 1
H23 H 0.377 0.1172 0.1103 0.061 Uiso 1 1 calc R B 1
Cl5 Cl 0.3855(2) -0.08144(13) 0.1619(2) 0.1091(7) Uani 1 1 d . B 1
Cl6 Cl 0.2076(3) 0.09096(16) 0.28665(14) 0.1264(9) Uani 1 1 d . B 1
Cl7 Cl 0.1916(3) 0.09160(14) 0.0717(2) 0.1221(9) Uani 1 1 d . B 1

loop_
_atom_site_aniso_label
_atom_site_aniso_U_11
_atom_site_aniso_U_22
_atom_site_aniso_U_33
_atom_site_aniso_U_23
_atom_site_aniso_U_13
_atom_site_aniso_U_12
Pd 0.01818(17) 0.02176(17) 0.01289(16) -0.00432(12) -0.00513(12) -0.00481(12)
Cl1 0.0308(4) 0.0280(4) 0.0205(3) 0.0018(3) -0.0118(3) -0.0111(3)
P1 0.0213(4) 0.0219(4) 0.0182(4) -0.0052(3) -0.0067(3) -0.0044(3)
O1 0.0236(11) 0.0264(11) 0.0263(11) -0.0094(9) -0.0085(9) -0.0069(9)
N1 0.0218(13) 0.0248(13) 0.0164(11) -0.0062(10) -0.0060(10) -0.0068(10)
N2 0.0237(13) 0.0263(13) 0.0153(11) -0.0045(10) -0.0068(10) -0.0056(10)
C1 0.0211(15) 0.0252(15) 0.0244(15) -0.0058(12) -0.0058(12) -0.0001(12)
C2 0.061(3) 0.042(2) 0.039(2) 0.0002(17) -0.031(2) -0.0077(19)
C3 0.084(4) 0.056(3) 0.042(2) 0.006(2) -0.038(2) 0.000(2)
C4 0.058(3) 0.036(2) 0.039(2) 0.0100(17) -0.008(2) 0.0061(19)
C5 0.034(2) 0.0247(17) 0.049(2) 0.0000(16) 0.0007(17) -0.0033(14)
C6 0.0293(17) 0.0287(17) 0.0322(17) -0.0028(14) -0.0075(14) -0.0027(13)
C7 0.0237(15) 0.0278(15) 0.0208(14) -0.0052(12) -0.0075(12) -0.0056(12)
C8 0.0290(17) 0.0260(16) 0.0295(16) -0.0070(13) -0.0058(13) -0.0074(13)
C9 0.0348(18) 0.0289(17) 0.0296(17) -0.0114(14) -0.0067(14) -0.0016(14)
C10 0.0260(16) 0.0389(18) 0.0238(16) -0.0066(14) -0.0019(13) -0.0036(14)
C11 0.0271(17) 0.0361(18) 0.0278(16) -0.0029(14) -0.0060(13) -0.0106(14)
C12 0.0255(16) 0.0269(15) 0.0274(16) -0.0072(13) -0.0085(13) -0.0066(12)
C13 0.0269(15) 0.0176(13) 0.0214(14) -0.0018(11) -0.0118(12) -0.0055(11)
C14 0.0336(17) 0.0238(15) 0.0189(14) -0.0044(12) -0.0091(13) -0.0055(13)
C15 0.049(2) 0.0254(15) 0.0213(15) -0.0029(12) -0.0220(15) -0.0063(14)
C16 0.0389(18) 0.0223(15) 0.0324(17) -0.0025(13) -0.0242(15) -0.0058(13)
C17 0.0280(16) 0.0238(15) 0.0290(16) -0.0037(12) -0.0158(13) -0.0055(12)
C18 0.0269(15) 0.0154(13) 0.0202(14) -0.0021(11) -0.0124(12) -0.0046(11)
C19 0.0213(14) 0.0179(13) 0.0206(14) -0.0041(11) -0.0099(11) -0.0019(11)
C20 0.0248(15) 0.0290(16) 0.0246(15) -0.0052(12) -0.0086(12) -0.0103(12)
C21 0.0228(15) 0.0315(16) 0.0190(14) -0.0050(12) -0.0031(12) -0.0096(12)
C22 0.030(2) 0.049(2) 0.078(3) -0.018(2) -0.011(2) -0.0062(17)
Cl2 0.0452(6) 0.0637(7) 0.0667(7) -0.0242(6) -0.0167(5) -0.0005(5)
Cl3 0.1007(11) 0.0588(7) 0.0839(9) -0.0107(7) -0.0609(9) -0.0016(7)
Cl4 0.0564(7) 0.0371(6) 0.1213(13) -0.0047(7) 0.0090(8) -0.0050(5)
C23 0.060(3) 0.036(2) 0.063(3) -0.0066(19) -0.030(2) -0.0079(19)
Cl5 0.1053(13) 0.0405(7) 0.1634(19) -0.0062(9) -0.0497(13) 0.0113(7)
Cl6 0.228(3) 0.0750(10) 0.0641(9) -0.0159(8) -0.0022(12) -0.0844(14)
Cl7 0.186(2) 0.0598(8) 0.194(2) 0.0144(11) -0.1606(19) -0.0384(11)

loop_
_atom_type_symbol
_atom_type_description
_atom_type_scat_dispersion_real
_atom_type_scat_dispersion_imag
_atom_type_scat_source
C C 0.0033 0.0016 'International Tables Vol C Tables 4.2.6.8 and 6.1.1.4'
H H 0 0 'International Tables Vol C Tables 4.2.6.8 and 6.1.1.4'
Cl Cl 0.1484 0.1585 'International Tables Vol C Tables 4.2.6.8 and 6.1.1.4'
N N 0.0061 0.0033 'International Tables Vol C Tables 4.2.6.8 and 6.1.1.4'
O O 0.0106 0.006 'International Tables Vol C Tables 4.2.6.8 and 6.1.1.4'
P P 0.1023 0.0942 'International Tables Vol C Tables 4.2.6.8 and 6.1.1.4'
Pd Pd -0.9988 1.0072 'International Tables Vol C Tables 4.2.6.8 and 6.1.1.4'

loop_
_geom_angle_atom_site_label_1
_geom_angle_atom_site_label_2
_geom_angle_atom_site_label_3
_geom_angle
_geom_angle_site_symmetry_1
_geom_angle_site_symmetry_3
_geom_angle_publ_flag
N2 Pd N2 180.00(11) . 2_666 ?
N2 Pd Cl1 90.81(7) . 2_666 ?
N2 Pd Cl1 89.19(7) 2_666 2_666 ?
N2 Pd Cl1 89.19(7) . . ?
N2 Pd Cl1 90.81(7) 2_666 . ?
Cl1 Pd Cl1 180.00(3) 2_666 . ?
O1 P1 C7 110.61(13) . . ?
O1 P1 C1 112.41(14) . . ?
C7 P1 C1 108.23(14) . . ?
O1 P1 C13 113.88(13) . . ?
C7 P1 C13 107.42(14) . . ?
C1 P1 C13 103.90(14) . . ?
C19 N1 N2 111.1(2) . . ?
C19 N1 H1N 128(2) . . ?
N2 N1 H1N 120(2) . . ?
C21 N2 N1 106.4(2) . . ?
C21 N2 Pd 130.6(2) . . ?
N1 N2 Pd 122.87(19) . . ?
C6 C1 C2 118.9(3) . . ?
C6 C1 P1 123.0(3) . . ?
C2 C1 P1 118.1(3) . . ?
C3 C2 C1 120.1(4) . . ?
C3 C2 H2 120 . . ?
C1 C2 H2 120 . . ?
C4 C3 C2 120.4(4) . . ?
C4 C3 H3 119.8 . . ?
C2 C3 H3 119.8 . . ?
C5 C4 C3 119.7(4) . . ?
C5 C4 H4 120.1 . . ?
C3 C4 H4 120.1 . . ?
C4 C5 C6 120.5(4) . . ?
C4 C5 H5 119.7 . . ?
C6 C5 H5 119.7 . . ?
C5 C6 C1 120.4(4) . . ?
C5 C6 H6 119.8 . . ?
C1 C6 H6 119.8 . . ?
C12 C7 C8 119.6(3) . . ?
C12 C7 P1 117.7(2) . . ?
C8 C7 P1 122.7(2) . . ?
C9 C8 C7 119.9(3) . . ?
C9 C8 H8 120.1 . . ?
C7 C8 H8 120.1 . . ?
C8 C9 C10 120.2(3) . . ?
C8 C9 H9 119.9 . . ?
C10 C9 H9 119.9 . . ?
C11 C10 C9 120.3(3) . . ?
C11 C10 H10 119.9 . . ?
C9 C10 H10 119.9 . . ?
C10 C11 C12 119.7(3) . . ?
C10 C11 H11 120.1 . . ?
C12 C11 H11 120.1 . . ?
C7 C12 C11 120.4(3) . . ?
C7 C12 H12 119.8 . . ?
C11 C12 H12 119.8 . . ?
C14 C13 C18 118.8(3) . . ?
C14 C13 P1 120.0(2) . . ?
C18 C13 P1 121.2(2) . . ?
C15 C14 C13 121.1(3) . . ?
C15 C14 H14 119.4 . . ?
C13 C14 H14 119.4 . . ?
C16 C15 C14 119.8(3) . . ?
C16 C15 H15 120.1 . . ?
C14 C15 H15 120.1 . . ?
C15 C16 C17 120.1(3) . . ?
C15 C16 H16 119.9 . . ?
C17 C16 H16 119.9 . . ?
C16 C17 C18 121.0(3) . . ?
C16 C17 H17 119.5 . . ?
C18 C17 H17 119.5 . . ?
C17 C18 C13 119.1(3) . . ?
C17 C18 C19 116.7(3) . . ?
C13 C18 C19 124.2(3) . . ?
N1 C19 C20 106.6(3) . . ?
N1 C19 C18 124.2(3) . . ?
C20 C19 C18 129.0(3) . . ?
C21 C20 C19 105.6(3) . . ?
C21 C20 H20 127.2 . . ?
C19 C20 H20 127.2 . . ?
N2 C21 C20 110.3(3) . . ?
N2 C21 H21 124.8 . . ?
C20 C21 H21 124.8 . . ?
Cl4 C22 Cl3 109.2(3) . . ?
Cl4 C22 Cl2 111.1(3) . . ?
Cl3 C22 Cl2 111.2(2) . . ?
Cl4 C22 H22 108.4 . . ?
Cl3 C22 H22 108.4 . . ?
Cl2 C22 H22 108.4 . . ?
Cl7 C23 Cl6 112.3(3) . . ?
Cl7 C23 Cl5 111.5(3) . . ?
Cl6 C23 Cl5 108.7(3) . . ?
Cl7 C23 H23 108 . . ?
Cl6 C23 H23 108 . . ?
Cl5 C23 H23 108 . . ?

loop_
_geom_bond_atom_site_label_1
_geom_bond_atom_site_label_2
_geom_bond_distance
_geom_bond_site_symmetry_2
_geom_bond_publ_flag
Pd N2 1.999(2) . ?
Pd N2 1.999(2) 2_666 ?
Pd Cl1 2.2995(7) 2_666 ?
Pd Cl1 2.2995(7) . ?
P1 O1 1.496(2) . ?
P1 C7 1.802(3) . ?
P1 C1 1.806(3) . ?
P1 C13 1.817(3) . ?
N1 C19 1.348(4) . ?
N1 N2 1.348(3) . ?
N1 H1N 0.89(4) . ?
N2 C21 1.334(4) . ?
C1 C6 1.388(5) . ?
C1 C2 1.394(5) . ?
C2 C3 1.382(6) . ?
C2 H2 0.95 . ?
C3 C4 1.382(7) . ?
C3 H3 0.95 . ?
C4 C5 1.371(7) . ?
C4 H4 0.95 . ?
C5 C6 1.382(5) . ?
C5 H5 0.95 . ?
C6 H6 0.95 . ?
C7 C12 1.388(4) . ?
C7 C8 1.398(4) . ?
C8 C9 1.384(5) . ?
C8 H8 0.95 . ?
C9 C10 1.387(5) . ?
C9 H9 0.95 . ?
C10 C11 1.386(5) . ?
C10 H10 0.95 . ?
C11 C12 1.389(5) . ?
C11 H11 0.95 . ?
C12 H12 0.95 . ?
C13 C14 1.395(4) . ?
C13 C18 1.416(4) . ?
C14 C15 1.395(5) . ?
C14 H14 0.95 . ?
C15 C16 1.376(5) . ?
C15 H15 0.95 . ?
C16 C17 1.389(4) . ?
C16 H16 0.95 . ?
C17 C18 1.396(4) . ?
C17 H17 0.95 . ?
C18 C19 1.477(4) . ?
C19 C20 1.389(4) . ?
C20 C21 1.384(4) . ?
C20 H20 0.95 . ?
C21 H21 0.95 . ?
C22 Cl4 1.758(5) . ?
C22 Cl3 1.758(5) . ?
C22 Cl2 1.758(5) . ?
C22 H22 1 . ?
C23 Cl7 1.704(5) . ?
C23 Cl6 1.731(5) . ?
C23 Cl5 1.744(4) . ?
C23 H23 1 . ?
